data_4512563
loop_
_publ_author_name
'Tanaka, Kenji'
'Nasu, Tomomichi'
'Miyamoto, Yasuto'
'Ozaki, Noriaki'
'Tanaka, Shu'
'Nagata, Toshiaki'
'Hakoe, Fumiyoshi'
'Yoshikiyo, Marie'
'Nakagawa, Kosuke'
'Umeta, Yoshikazu'
'Imoto, Kenta'
'Tokoro, Hiroko'
'Namai, Asuka'
'Ohkoshi, Shin-ichi'

_publ_section_title
;
 Structural Phase Transition between \g-Ti3O5and \d-Ti3O5by Breaking of a
 One-Dimensionally Conducting Pathway
;
_journal_issue 2
_journal_name_full 'Crystal Growth &amp; Design'
_journal_page_first 653
_journal_paper_doi 10.1021/cg5013439
_journal_volume 15
_journal_year 2015
_chemical_formula_sum 'O5 Ti3'
_chemical_formula_weight 223.598
_chemical_name_systematic ' ?'
_space_group_IT_number 15
_symmetry_cell_setting monoclinic
_symmetry_Int_Tables_number 15
_symmetry_space_group_name_Hall '-I 2yc'
_symmetry_space_group_name_H-M 'I 1 2/c 1'
_audit_creation_date 2014-05-12
_audit_creation_method ' from .lst and *.dst using lst2cif (Dilanian and Izumi, 2011)'
_cell_angle_alpha 90
_cell_angle_beta 109.8633(6)
_cell_angle_gamma 90
_cell_formula_units_Z 4
_cell_length_a 9.9695(7)
_cell_length_b 5.0739(3)
_cell_length_c 7.1817(5)
_cell_measurement_temperature 300
_cell_volume 341.67(4)
_computing_cell_refinement 'RIETAN-FP (Izumi and Momma, 2007)'
_computing_molecular_graphics 'VESTA (Momma and Izumi, 2008)'
_computing_structure_refinement 'RIETAN-FP (Izumi and Momma, 2007)'
_diffrn_ambient_temperature 300
_diffrn_detector 'D/tex Ultra'
_diffrn_measurement_device_type 'Ultima IV'
_diffrn_radiation_monochromator none
_diffrn_source 'X-ray tube'
_diffrn_source_target Cu
_exptl_absorpt_coefficient_mu 57.6159
_exptl_crystal_density_diffrn 4.3464
_exptl_crystal_density_method 'not measured'
_exptl_crystal_F_000 424.00
_pd_block_id 2014-05-21_phase_1
_pd_calc_method 'Rietveld Refinement'
_pd_char_colour black
_pd_instr_location ' ?'
_pd_meas_2theta_range_inc 0.0100
_pd_meas_2theta_range_max 130.0000
_pd_meas_2theta_range_min 5.0000
_pd_meas_number_of_points 12501
_pd_meas_scan_method cont
_pd_phase_name gamma
_pd_prep_cool_rate 1
_pd_prep_temperature 300
_pd_proc_2theta_range_inc 0.0100
_pd_proc_2theta_range_max 130.0000
_pd_proc_2theta_range_min 5.0000
_pd_proc_ls_background_function 'composite background function'
_pd_proc_ls_pref_orient_corr ' ?'
_pd_proc_ls_profile_function 'split pseudo-Voigt function'
_pd_proc_ls_prof_R_factor 0.05747
_pd_proc_ls_prof_wR_expected 0.05297
_pd_proc_ls_prof_wR_factor 0.07563
_pd_spec_mounting ' ?'
_pd_spec_mount_mode reflection
_pd_spec_shape flat_sheet
_refine_diff_density_max 0.0
_refine_diff_density_min 0.0
_refine_ls_extinction_method none
_refine_ls_goodness_of_fit_all 1.4279
_refine_ls_matrix_type full
_refine_ls_number_constraints 8
_refine_ls_number_parameters 63
_refine_ls_number_restraints 0
_refine_ls_R_factor_all 0.01547
_refine_ls_R_Fsqd_factor 0.01545
_refine_ls_R_I_factor 0.03527
_refine_ls_shift/su_max 0.0
_refine_ls_weighting_details 1/<i>y</i>~i~
_refine_ls_weighting_scheme sigma
_cod_data_source_file cg5013439_si_001.cif
_cod_data_source_block phase_1
_cod_depositor_comments 'Adding full bibliography for 4512562--4512563.cif.'
_cod_original_sg_symbol_H-M 'I 2/c'
_cod_database_code 4512563

loop_
_symmetry_equiv_pos_site_id
_symmetry_equiv_pos_as_xyz
1 x,y,z
2 -x,-y,-z
3 -x,y,-z+1/2
4 x,-y,z+1/2
5 x+1/2,y+1/2,z+1/2
6 -x+1/2,-y+1/2,-z+1/2
7 -x+1/2,y+1/2,-z
8 x+1/2,-y+1/2,z

loop_
_atom_site_label
_atom_site_fract_x
_atom_site_fract_y
_atom_site_fract_z
_atom_site_occupancy
_atom_site_symmetry_multiplicity
_atom_site_Wyckoff_symbol
_atom_site_adp_type
_atom_site_U_iso_or_equiv
_atom_site_type_symbol
Ti1 0.37140(11) 0.4874(2) 0.0900(2) 1 8 f Uiso 0.00666 Ti
Ti2 0.000000 0.500000 0.000000 1 4 a Uiso 0.00543 Ti
O1 0.1890(5) 0.3354(4) 0.0348(7) 1 8 f Uiso 0.00624 O
O2 0.0810(3) 0.8435(4) 0.1377(6) 1 8 f Uiso 0.0054 O
O3 0.000000 0.3123(6) 0.250000 1 4 e Uiso 0.00562 O

loop_
_atom_type_symbol
_atom_type_description
_atom_type_scat_dispersion_real
_atom_type_scat_dispersion_imag
_atom_type_scat_source
Ti Ti 0.2191 1.8069 'International Tables for Crystallography, Vol. C'
O O 0.0492 0.0322 'International Tables for Crystallography, Vol. C'

loop_
_audit_conform.dict_name
_audit_conform.dict_location
cif_core.dic ftp://ftp.iucr.org/pub/cif_core.dic
cif_pd.dic ftp://ftp.iucr.org/pub/cif_pd.dic

loop_
_diffrn_radiation_type
_diffrn_radiation_wavelength
_diffrn_radiation_wavelength_wt
'Cu K\a~1~' 1.540593 0.666667
'Cu K\a~2~' 1.544427 0.333333

loop_
_geom_angle_atom_site_label_1
_geom_angle_atom_site_label_2
_geom_angle_atom_site_label_3
_geom_angle
_geom_angle_site_symmetry_1
_geom_angle_site_symmetry_3
O1 Ti1 O1 98.40(17) 1_555 7_555
O1 Ti1 O2 105.48(15) 1_555 6_565
O1 Ti1 O2 99.15(17) 1_555 7_545
O1 Ti1 O2 176.93(19) 1_555 8_565
O1 Ti1 O3 100.79(15) 1_555 6_555
O1 Ti1 O2 89.70(18) 7_555 6_565
O1 Ti1 O2 94.36(18) 7_555 7_545
O1 Ti1 O2 81.24(15) 7_555 8_565
O1 Ti1 O3 160.67(13) 7_555 6_555
O2 Ti1 O2 154.17(11) 6_565 7_545
O2 Ti1 O2 77.58(13) 6_565 8_565
O2 Ti1 O3 83.00(13) 6_565 6_555
O2 Ti1 O2 77.86(13) 7_545 8_565
O2 Ti1 O3 84.89(13) 7_545 6_555
O2 Ti1 O3 79.72(11) 8_565 6_555
O1 Ti2 O1 180.00(15) 1_555 2_565
O1 Ti2 O2 95.50(13) 1_555 1_555
O1 Ti2 O3 88.66(11) 1_555 1_555
O2 Ti2 O2 180.00(9) 1_555 2_565
O2 Ti2 O3 95.24(11) 1_555 1_555
O3 Ti2 O3 180.0000(0) 1_555 2_565

loop_
_geom_bond_atom_site_label_1
_geom_bond_atom_site_label_2
_geom_bond_distance
_geom_bond_site_symmetry_2
Ti1 O2 1.990(3) 7_545
Ti1 O1 1.889(5) 1_555
Ti1 O1 1.979(4) 7_555
Ti1 O2 2.038(5) 6_565
Ti1 O3 2.068(3) 6_555
Ti1 O2 2.176(3) 8_565
Ti2 O1 1.998(5) 2_565
Ti2 O2 2.031(3) 1_555
Ti2 O3 2.0324(15) 1_555
